data_7717550
loop_
_publ_author_name
'Risi, Matthew C.'
'Stj&#xe4;rnhage, Julia'
'Henderson, William'
'Lane, Joseph R.'
'Hartinger, Christian G.'
'Saunders, Graham C.'

_publ_section_title
;
 The coordination chemistry and anticancer activity of
 organo-ruthenium(II), -iridium(III) and -rhodium(III) complexes with
 sulfonyl-substituted thiourea ligands.
;
_journal_name_full 'Dalton transactions (Cambridge, England : 2003)'
_journal_paper_doi 10.1039/d4dt02733g
_journal_year 2024
_chemical_formula_moiety 'C30 H38 N5 O2 P Ru S2, H2 O, 1[CH4O]'
_chemical_formula_sum 'C31 H44 N5 O4 P Ru S2'
_chemical_formula_weight 746.897
_space_group_crystal_system monoclinic
_space_group_IT_number 15
_space_group_name_Hall '-C 2yc'
_space_group_name_H-M_alt 'C 1 2/c 1'
_symmetry_Int_Tables_number 15
_atom_sites_solution_primary iterative
_audit_creation_date 2024-10-15
_audit_creation_method
;
Olex2 1.5
(compiled 2023.08.24 svn.re1ec1418 for OlexSys, GUI svn.r6817)
;
_audit_update_record
;
2024-10-25 deposited with the CCDC.	2024-11-13 downloaded from the CCDC.
;
_cell_angle_alpha 90
_cell_angle_beta 97.5287(5)
_cell_angle_gamma 90
_cell_formula_units_Z 8
_cell_length_a 38.4923(2)
_cell_length_b 9.48930(5)
_cell_length_c 18.13669(10)
_cell_measurement_reflns_used 70277
_cell_measurement_temperature 120.00(10)
_cell_measurement_theta_max 72.2640
_cell_measurement_theta_min 4.6120
_cell_volume 6567.59(6)
_computing_cell_refinement 'CrysAlisPro 1.171.40.84a (Rigaku OD, 2020)'
_computing_data_collection 'CrysAlisPro 1.171.40.84a (Rigaku OD, 2020)'
_computing_data_reduction 'CrysAlisPro 1.171.40.84a (Rigaku OD, 2020)'
_computing_molecular_graphics 'Olex2 1.5 (Dolomanov et al., 2009)'
_computing_publication_material 'Olex2 1.5 (Dolomanov et al., 2009)'
_computing_structure_refinement 'olex2.refine 1.5 (Bourhis et al., 2015)'
_computing_structure_solution 'olex2.solve 1.5 (Bourhis et al., 2015)'
_diffrn_ambient_environment N~2~
_diffrn_ambient_temperature 120.00(10)
_diffrn_detector 'Hybrid Pixel Array Detector'
_diffrn_detector_area_resol_mean 5.8140
_diffrn_detector_type 'Pilatus 200K'
_diffrn_measured_fraction_theta_full 0.9998
_diffrn_measured_fraction_theta_max 0.9787
_diffrn_measurement_details
;
List of Runs (angles in degrees, time in seconds):

  # Type    Start    End  Width  t~exp~   \w     \q     \k     \f   Frames
#--------------------------------------------------------------------------
  1  \w    -88.00 -36.00   0.50    0.38    --  -47.23 126.00 -18.00  104
  2  \w    -85.00 -45.00   0.50    1.52    --  -90.25 126.00 -18.00   80
  3  \w    -70.00 -35.00   0.50    1.52    --  -90.25  61.00  90.00   70
  4  \w   -101.00 -74.00   0.50    0.38    --  -47.23 144.00 150.00   54
  5  \w    -67.00 -24.00   0.50    0.38    --  -47.23 144.00 150.00   86
  6  \w    -85.00 -60.00   0.50    1.52    --  -90.25 144.00 150.00   50
  7  \w    -62.00 -36.00   0.50    0.38    --   18.00 173.00 107.39   52
  8  \w      8.00  33.00   0.50    0.38    --   42.00  93.00 145.07   50
  9  \w     16.00  41.00   0.50    0.38    --   50.00  92.00 156.57   50
 10  \w     38.00  72.00   0.50    0.38    --   66.00  79.00 162.90   68
 11  \w     42.00  68.00   0.50    0.38    --   70.00  79.00 127.71   52
 12  \w     38.00  64.00   0.50    0.38    --   66.00  80.00  80.59   52
 13  \w     34.00  90.00   0.50    0.38    --   62.00  80.00  31.92  112
 14  \w    110.00 135.00   0.50    1.52    --   97.33 126.00 -18.00   50
 15  \w     96.00 144.00   0.50    1.52    --   97.33 178.00 -90.00   96
 16  \w     62.00  88.00   0.50    0.38    --   62.00  80.00-125.78   52
 17  \w     77.00 103.00   0.50    0.38    --   62.00  78.00 -73.35   52
 18  \w     71.00 173.00   0.50    1.52    --   97.33  77.00 -90.00  204
 19  \w    140.00 176.00   0.50    1.52    --   97.33 111.00 120.00   72
 20  \w    102.00 129.00   0.50    1.52    --   97.33 111.00 120.00   54
 21  \w     84.00 112.00   0.50    1.52    --   97.33 144.00 150.00   56
 22  \w     42.00  68.00   0.50    0.38    --   70.00  79.00  52.34   52
 23  \w     42.00  75.00   0.50    0.38    --   70.00  80.00 101.22   66
 24  \w     71.00 165.00   0.50    1.52    --   97.33  77.00  30.00  188
 25  \w     46.00  72.00   0.50    1.52    --   74.00  80.00-131.93   52
 26  \w     29.00  67.00   0.50    0.38    --   47.23  38.00-150.00   76
 27  \w     38.00  82.00   0.50    0.38    --   62.00  78.00-164.92   88
 28  \w     34.00  60.00   0.50    0.38    --   62.00  79.00 -86.31   52
 29  \w     47.00  73.00   0.50    1.52    --   74.00  79.00 -54.25   52
 30  \w     46.00  75.00   0.50    1.52    --   74.00  80.00 -26.36   58
 31  \w     34.00  68.00   0.50    0.38    --   62.00  79.00  -1.04   68
 32  \w     35.00  66.00   0.50    0.38    --   62.00  77.00 -29.01   62
 33  \w     36.00  63.00   0.50    0.38    --   62.00  78.00 -73.35   54
 34  \w     34.00  59.00   0.50    0.38    --   62.00  80.00-125.78   50
 35  \w     16.00  41.00   0.50    0.38    --   50.00  92.00-138.35   50
 36  \w    -16.00  22.00   0.50    0.38    --   22.00 100.00-158.61   76
 37  \w     16.00  41.00   0.50    0.38    --   50.00  92.00 -23.87   50
 38  \w     16.00  41.00   0.50    0.38    --   50.00  92.00  21.66   50
 39  \w     16.00  41.00   0.50    0.38    --   50.00  92.00  65.12   50
 40  \w      9.00  34.00   0.50    0.38    --   42.00  91.00  -4.03   50
 41  \w    -56.00 -26.00   0.50    0.38    --  -47.23 -38.00-180.00   60
 42  \w    -79.00 -53.00   0.50    1.52    --  -78.00 -75.00-100.97   52
 43  \w    -81.00 -56.00   0.50    1.52    --  -82.00 -75.00 -76.96   50
 44  \w    -87.00 -59.00   0.50    1.52    --  -86.00 -77.00 -37.38   56
 45  \w    -88.00 -63.00   0.50    1.52    --  -90.25 -77.00 -60.00   50
 46  \w    -94.00 -57.00   0.50    1.52    --  -82.00 -74.00-115.41   74
 47  \w    -88.00 -63.00   0.50    1.52    --  -90.25 -77.00-150.00   50
 48  \w    -94.00 -60.00   0.50    1.52    --  -86.00 -77.00-165.62   68
 49  \w   -103.00 -54.00   0.50    1.52    --  -82.00 -80.00-137.97   98
 50  \w    -89.00 -64.00   0.50    1.52    --  -90.25 -74.00 -86.00   50
 51  \w    -90.00 -65.00   0.50    1.52    --  -90.25 -76.00 -68.66   50
 52  \w   -107.00 -73.00   0.50    1.52    --  -90.25-126.00 -94.00   68
 53  \w   -100.00 -58.00   0.50    1.52    --  -86.00 -79.00 -16.27   84
 54  \w    -85.00 -59.00   0.50    1.52    --  -86.00 -77.00  32.20   52
 55  \w    -77.00 -51.00   0.50    1.52    --  -78.00 -77.00  73.55   52
 56  \w    -73.00 -39.00   0.50    0.38    --  -47.23 -38.00   0.00   68
 57  \w    -86.00 -53.00   0.50    1.52    --  -78.00 -72.00 107.08   66
 58  \w    -80.00 -54.00   0.50    1.52    --  -82.00 -78.00 174.56   52
 59  \w    -89.00 -64.00   0.50    1.52    --  -90.25 -74.00 160.57   50
 60  \w   -107.00 -64.00   0.50    1.52    --  -90.25 -75.00 137.71   86
 61  \w    -90.00 -65.00   0.50    1.52    --  -90.25 -77.00  60.00   50
 62  \w    -89.00 -63.00   0.50    1.52    --  -90.25 -77.00  30.00   52
 63  \w    -90.00 -65.00   0.50    0.38    --  -47.23-144.00  97.00   50
 64  \w    -97.00 -65.00   0.50    1.52    --  -90.25 -76.00 123.38   64
 65  \w   -109.00 -65.00   0.50    1.52    --  -90.25 -74.00  74.31   88
 66  \w   -132.00-107.00   0.50    1.52    --  -90.25-144.00  97.00   50
 67  \w   -125.00 -52.00   0.50    1.52    --  -78.00 -75.00  -7.84  146
 68  \w   -108.00 -63.00   0.50    1.52    --  -90.25 -77.00 -46.05   90
 69  \w   -106.00 -63.00   0.50    1.52    --  -90.00 -76.00-157.90   86
 70  \w   -106.00 -63.00   0.50    1.52    --  -90.25 -77.00-180.00   86
 71  \w   -114.00 -74.00   0.50    0.38    --  -47.23-126.00 -94.00   80
 72  \w   -122.00 -63.00   0.50    1.52    --  -90.25 -77.00-120.00  118
 73  \w   -127.00 -95.00   0.50    0.38    --  -47.23 -38.00-180.00   64
 74  \w   -142.00-115.00   0.50    1.52    --  -90.00 -76.00-157.90   54
 75  \w   -159.00-131.00   0.50    1.52    --  -90.25 -77.00-120.00   56
 76  \w   -147.00 -64.00   0.50    1.52    --  -90.25 -75.00 -91.58  166
 77  \w   -141.00-114.00   0.50    1.52    --  -90.25 -77.00 -60.00   54
 78  \w   -144.00 -66.00   0.50    1.52    --  -90.25 -70.00  -2.39  156
 79  \w   -135.00 -65.00   0.50    1.52    --  -90.25 -72.00  91.32  140
 80  \w   -142.00 -65.00   0.50    1.52    --  -90.25 -72.00 104.16  154
 81  \w   -158.00 -63.00   0.50    1.52    --  -90.25 -77.00  45.07  190
 82  \w   -146.00-107.00   0.50    1.52    --  -90.25 -74.00 -86.00   78
 83  \w   -162.00-126.00   0.50    1.52    --  -86.00 -79.00 -16.27   72
 84  \w   -153.00-128.00   0.50    1.52    --  -90.25 -77.00 -46.05   50
 85  \w   -166.00 -64.00   0.50    1.52    --  -90.25 -80.00 -11.31  204
 86  \w   -157.00-111.00   0.50    1.52    --  -90.25 -77.00-180.00   92
 87  \w   -162.00-109.00   0.50    1.52    --  -90.25 -77.00-150.00  106
 88  \w   -166.00-112.00   0.50    1.52    --  -90.25 -77.00  30.00  108
 89  \w   -161.00 -66.00   0.50    1.52    --  -90.25 -70.00 144.62  190
 90  \w   -165.00-101.00   0.50    1.52    --  -90.25 -74.00 160.57  128
 91  \w   -165.00-126.00   0.50    1.52    --  -90.25 -75.00 137.71   78
 92  \w   -161.00-103.00   0.50    1.52    --  -90.25 -77.00  60.00  116
 93  \w   -166.00-140.00   0.50    1.52    --  -90.25 -76.00 123.38   52
 94  \w     35.00  84.00   0.50    0.38    --   34.00-124.00  72.72   98
 95  \w     68.00  93.00   0.50    0.38    --   47.23-144.00  97.00   50
 96  \w     74.00 126.00   0.50    1.52    --   97.33-144.00  97.00  104
 97  \w     67.00 109.00   0.50    1.52    --   97.33-111.00   0.00   84
 98  \w     53.00  78.00   0.50    0.38    --   47.23-126.00 -94.00   50
 99  \w     53.00  99.00   0.50    1.52    --   97.33-126.00 -94.00   92
100  \w     75.00 101.00   0.50    1.52    --   97.33-111.00 -90.00   52
101  \w     54.00 107.00   0.50    1.52    --   97.33-111.00-150.00  106
102  \w     43.00 106.00   0.50    1.52    --   97.33-111.00 -60.00  126
103  \w     44.00 100.00   0.50    1.52    --   97.33 -77.00 -90.00  112
104  \w     31.00  56.00   0.50    1.52    --   97.33-111.00   0.00   50
105  \w     27.00  65.00   0.50    1.52    --   97.33-111.00 -90.00   76
106  \w     24.00  49.00   0.50    1.52    --   97.33-111.00-150.00   50
107  \w    -26.00  36.00   0.50    0.38    --   47.23 -38.00-180.00  124
108  \w     22.00  99.00   0.50    1.52    --   97.33 -77.00  90.00  154
109  \w     23.00  48.00   0.50    1.52    --   97.33 -45.00 120.00   50
110  \w     24.00 102.00   0.50    1.52    --   97.33 -95.00  90.00  156
111  \w    -63.00 -37.00   0.50    0.38    --   18.00 174.00 -11.79   52
;
_diffrn_measurement_device 'four-circle diffractometer'
_diffrn_measurement_device_type 'XtaLAB Synergy, Dualflex, Pilatus 200K'
_diffrn_measurement_method '\w scans'
_diffrn_orient_matrix_type 'CrysAlisPro convention (1999,Acta A55,543-557)'
_diffrn_orient_matrix_UB_11 -0.0222808000
_diffrn_orient_matrix_UB_12 0.1190881000
_diffrn_orient_matrix_UB_13 0.0274814000
_diffrn_orient_matrix_UB_21 0.0335721000
_diffrn_orient_matrix_UB_22 0.0727186000
_diffrn_orient_matrix_UB_23 0.0372912000
_diffrn_orient_matrix_UB_31 0.0025729000
_diffrn_orient_matrix_UB_32 0.0829789000
_diffrn_orient_matrix_UB_33 -0.0720729000
_diffrn_radiation_monochromator mirror
_diffrn_radiation_probe x-ray
_diffrn_radiation_type 'Cu K\a'
_diffrn_radiation_wavelength 1.54184
_diffrn_reflns_av_R_equivalents 0.0385
_diffrn_reflns_av_unetI/netI 0.0138
_diffrn_reflns_Laue_measured_fraction_full 0.9998
_diffrn_reflns_Laue_measured_fraction_max 0.9787
_diffrn_reflns_limit_h_max 47
_diffrn_reflns_limit_h_min -46
_diffrn_reflns_limit_k_max 11
_diffrn_reflns_limit_k_min -11
_diffrn_reflns_limit_l_max 21
_diffrn_reflns_limit_l_min -22
_diffrn_reflns_number 95269
_diffrn_reflns_point_group_measured_fraction_full 0.9998
_diffrn_reflns_point_group_measured_fraction_max 0.9787
_diffrn_reflns_theta_full 67.6840
_diffrn_reflns_theta_max 72.46
_diffrn_reflns_theta_min 4.64
_diffrn_source 'micro-focus sealed X-ray tube'
_diffrn_source_type 'PhotonJet (Cu) X-ray Source'
_exptl_absorpt_coefficient_mu 5.874
_exptl_absorpt_correction_T_max 1.00000
_exptl_absorpt_correction_T_min 0.77726
_exptl_absorpt_correction_type multi-scan
_exptl_absorpt_process_details
;
CrysAlisPro 1.171.40.84a (Rigaku Oxford Diffraction, 2020)
Empirical absorption correction using spherical harmonics,
implemented in SCALE3 ABSPACK scaling algorithm.
;
_exptl_crystal_colour orange
_exptl_crystal_colour_primary orange
_exptl_crystal_density_diffrn 1.511
_exptl_crystal_description irregular
_exptl_crystal_F_000 3121.302
_exptl_crystal_size_max 0.05
_exptl_crystal_size_mid 0.05
_exptl_crystal_size_min 0.05
_refine_diff_density_max 0.6652
_refine_diff_density_min -0.5459
_refine_diff_density_rms 0.1085
_refine_ls_d_res_high 0.8085
_refine_ls_d_res_low 9.5401
_refine_ls_goodness_of_fit_ref 1.0653
_refine_ls_hydrogen_treatment constr
_refine_ls_matrix_type full
_refine_ls_number_constraints 83
_refine_ls_number_parameters 467
_refine_ls_number_reflns 6377
_refine_ls_number_restraints 0
_refine_ls_restrained_S_all 1.0653
_refine_ls_R_factor_all 0.0244
_refine_ls_R_factor_gt 0.0234
_refine_ls_shift/su_max -0.0008
_refine_ls_shift/su_mean 0.0001
_refine_ls_structure_factor_coef Fsqd
_refine_ls_weighting_details 'w=1/[\s^2^(Fo^2^)+(0.0262P)^2^+17.6876P] where P=(Fo^2^+2Fc^2^)/3'
_refine_ls_weighting_scheme calc
_refine_ls_wR_factor_gt 0.0627
_refine_ls_wR_factor_ref 0.0631
_reflns_Friedel_coverage 0.0
_reflns_limit_h_max 47
_reflns_limit_h_min -47
_reflns_limit_k_max 11
_reflns_limit_k_min 0
_reflns_limit_l_max 22
_reflns_limit_l_min 0
_reflns_number_gt 6149
_reflns_number_total 6377
_reflns_threshold_expression I>=2u(I)
_cod_data_source_file d4dt02733g2.cif
_cod_data_source_block MCR22_01
_cod_original_cell_volume 6567.58(6)
_cod_original_formula_sum 'C31 H44 N5 O4 P1 Ru1 S2'
_cod_database_code 7717550
_chemical_oxdiff_formula 'C24 H27 Cl N2 O2 Ru S2'
_reflns_odcompleteness_completeness 99.97
_reflns_odcompleteness_iscentric 1
_reflns_odcompleteness_theta 66.97
_olex2_refinement_description
;
1. Fixed Uiso
 At 1.2 times of:
  All C(H) groups, All C(H,H) groups
 At 1.5 times of:
  All C(H,H,H) groups, All O(H,H) groups
2. Others
 Fixed Sof: N3(0.5) C5(0.5) H5a(0.5) H5b(0.5) N5a(0.5) C3(0.5) H3a(0.5)
 H3b(0.5) N4(0.5) C6(0.5) H6a(0.5) H6b(0.5) C2(0.5) H2a(0.5) H2b(0.5) C4(0.5)
 H4a(0.5) H4b(0.5) C7a(0.5) H7aa(0.5) H7ab(0.5) C2a(0.5) H2aa(0.5) H2ab(0.5)
 C4a(0.5) H4aa(0.5) H4ab(0.5) C3a(0.5) H3aa(0.5) H3ab(0.5) N3a(0.5) N5(0.5)
 N4a(0.5) C6a(0.5) H6aa(0.5) H6ab(0.5) C5a(0.5) H5aa(0.5) H5ab(0.5) C7(0.5)
 H7a(0.5) H7b(0.5)
3.a Free rotating group:
 O3(H3c,H3d)
3.b Ternary CH refined with riding coordinates:
 C37(H37)
3.c Secondary CH2 refined with riding coordinates:
 C5(H5a,H5b), C3(H3a,H3b), C6(H6a,H6b), C2(H2a,H2b), C4(H4a,H4b), C7a(H7aa,
 H7ab), C2a(H2aa,H2ab), C4a(H4aa,H4ab), C3a(H3aa,H3ab), C6a(H6aa,H6ab),
 C5a(H5aa,H5ab), C7(H7a,H7b)
3.d Aromatic/amide H refined with riding coordinates:
 C26(H26), C32(H32), C23(H23), C22(H22), C35(H35), C25(H25), C15(H15),
 C33(H33), C16(H16), C36(H36), C12(H12), C13(H13), C14(H14)
3.e Idealised Me refined as rotating group:
 C27(H27a,H27b,H27c), C39(H39a,H39b,H39c), C40(H40a,H40b,H40c), C38(H38a,H38b,
 H38c)
;
_smtbx_masks_special_details
;
A solvent mask was calculated and 120 electrons were 
found in a volume of 348\%A^3^ in 1 void per unit cell. 
This is consistent with the presence of 
1[CH4O] per Formula Unit 
which account for 144 electrons 
per unit cell.
;
_smtbx_masks_void_probe_radius 1.2
_smtbx_masks_void_truncation_radius 1.2
_olex2_exptl_crystal_mounting_method 'Paratone oil and nylon cryo loop'
_olex2_submission_special_instructions 'No special instructions were received'
_oxdiff_exptl_absorpt_empirical_details
;
Empirical correction (ABSPACK) includes:
- Absorption correction using spherical harmonics
- Frame scaling
;
_oxdiff_exptl_absorpt_empirical_full_max 2.106
_oxdiff_exptl_absorpt_empirical_full_min 0.740

loop_
_space_group_symop_id
_space_group_symop_operation_xyz
1 x,y,z
2 -x,y,-z+1/2
3 -x,-y,-z
4 x,-y,z-1/2
5 x+1/2,y+1/2,z
6 -x+1/2,y+1/2,-z+1/2
7 -x+1/2,-y+1/2,-z
8 x+1/2,-y+1/2,z-1/2

loop_
_atom_site_label
_atom_site_type_symbol
_atom_site_fract_x
_atom_site_fract_y
_atom_site_fract_z
_atom_site_U_iso_or_equiv
_atom_site_adp_type
_atom_site_occupancy
_atom_site_refinement_flags_posn
_atom_site_refinement_flags_occupancy
_atom_site_disorder_group
Ru1 Ru 0.621368(4) 0.727296(15) 0.452890(8) 0.01534(5) Uani 1.000000 . . .
S2 S 0.590074(13) 1.02775(5) 0.36524(3) 0.02357(11) Uani 1.000000 . . .
S1 S 0.655324(13) 0.87452(5) 0.54181(3) 0.02212(11) Uani 1.000000 . . .
N2 N 0.60945(5) 0.94324(18) 0.43623(9) 0.0212(4) Uani 1.000000 . . .
O1 O 0.57041(4) 0.92584(18) 0.31841(9) 0.0317(4) Uani 1.000000 . . .
O2 O 0.57157(4) 1.14891(18) 0.38776(10) 0.0364(4) Uani 1.000000 . . .
N1 N 0.63272(6) 1.14441(19) 0.50271(11) 0.0307(4) Uani 1.000000 . . .
O3 O 0.56189(7) 0.2856(3) 0.53122(15) 0.0666(7) Uani 1.000000 . . .
H3c H 0.5745(10) 0.231(4) 0.5090(18) 0.0999(11) Uiso 1.000000 G . .
H3d H 0.5669(12) 0.265(5) 0.5770(5) 0.0999(11) Uiso 1.000000 G . .
C26 C 0.63692(6) 1.0070(2) 0.26415(11) 0.0222(4) Uani 1.000000 . . .
H26 H 0.62628(6) 0.9213(2) 0.25025(11) 0.0267(5) Uiso 1.000000 R . .
C32 C 0.61924(5) 0.4975(2) 0.44617(12) 0.0228(4) Uani 1.000000 . . .
H32 H 0.60955(5) 0.4362(2) 0.47789(12) 0.0274(5) Uiso 1.000000 R . .
C34 C 0.67029(5) 0.6339(2) 0.41553(12) 0.0217(4) Uani 1.000000 . . .
C1 C 0.63188(6) 1.0114(2) 0.49150(11) 0.0221(4) Uani 1.000000 . . .
C21 C 0.62446(5) 1.0898(2) 0.31812(11) 0.0213(4) Uani 1.000000 . . .
C23 C 0.66755(7) 1.2647(3) 0.30301(13) 0.0335(5) Uani 1.000000 . . .
H23 H 0.67754(7) 1.3520(3) 0.31572(13) 0.0402(6) Uiso 1.000000 R . .
C22 C 0.63962(7) 1.2186(2) 0.33738(13) 0.0311(5) Uani 1.000000 . . .
H22 H 0.63110(7) 1.2741(2) 0.37327(13) 0.0373(6) Uiso 1.000000 R . .
C31 C 0.59822(6) 0.5465(2) 0.38018(12) 0.0249(4) Uani 1.000000 . . .
C24 C 0.68095(6) 1.1830(3) 0.24990(12) 0.0275(5) Uani 1.000000 . . .
C35 C 0.64919(6) 0.6858(2) 0.35273(11) 0.0246(4) Uani 1.000000 . . .
H35 H 0.65873(6) 0.7475(2) 0.32094(11) 0.0295(5) Uiso 1.000000 R . .
C37 C 0.70814(5) 0.6781(2) 0.43568(13) 0.0265(5) Uani 1.000000 . . .
H37 H 0.71178(5) 0.6978(2) 0.48918(13) 0.0318(5) Uiso 1.000000 R . .
C27 C 0.71066(7) 1.2365(3) 0.21146(15) 0.0417(6) Uani 1.000000 . . .
H27a H 0.70148(8) 1.2930(19) 0.1695(7) 0.0626(10) Uiso 1.000000 GR . .
H27b H 0.7261(3) 1.2926(19) 0.2455(4) 0.0626(10) Uiso 1.000000 GR . .
H27c H 0.7234(3) 1.1582(3) 0.1949(11) 0.0626(10) Uiso 1.000000 GR . .
C25 C 0.66534(6) 1.0533(2) 0.23120(12) 0.0258(5) Uani 1.000000 . . .
H25 H 0.67414(6) 0.9968(2) 0.19605(12) 0.0310(5) Uiso 1.000000 R . .
C15 C 0.71845(8) 1.2750(3) 0.59464(18) 0.0469(7) Uani 1.000000 . . .
H15 H 0.74202(8) 1.2704(3) 0.58843(18) 0.0563(8) Uiso 1.000000 R . .
C39 C 0.71758(6) 0.8115(3) 0.39568(15) 0.0348(5) Uani 1.000000 . . .
H39a H 0.7155(5) 0.7940(6) 0.34315(18) 0.0522(8) Uiso 1.000000 GR . .
H39b H 0.7020(3) 0.8863(6) 0.4052(9) 0.0522(8) Uiso 1.000000 GR . .
H39c H 0.74126(18) 0.8382(12) 0.4135(8) 0.0522(8) Uiso 1.000000 GR . .
C33 C 0.65455(5) 0.5408(2) 0.46393(12) 0.0211(4) Uani 1.000000 . . .
H33 H 0.66766(5) 0.5085(2) 0.50736(12) 0.0253(5) Uiso 1.000000 R . .
C16 C 0.69385(7) 1.2005(3) 0.54698(16) 0.0393(6) Uani 1.000000 . . .
H16 H 0.70114(7) 1.1463(3) 0.50912(16) 0.0472(7) Uiso 1.000000 R . .
C36 C 0.61325(6) 0.6457(2) 0.33664(11) 0.0262(5) Uani 1.000000 . . .
H36 H 0.59947(6) 0.6863(2) 0.29626(11) 0.0314(6) Uiso 1.000000 R . .
C11 C 0.65855(7) 1.2058(2) 0.55521(13) 0.0301(5) Uani 1.000000 . . .
C12 C 0.64814(7) 1.2869(2) 0.61318(13) 0.0326(5) Uani 1.000000 . . .
H12 H 0.62463(7) 1.2909(2) 0.61994(13) 0.0391(6) Uiso 1.000000 R . .
C40 C 0.56172(6) 0.4935(3) 0.35698(15) 0.0354(6) Uani 1.000000 . . .
H40a H 0.5525(2) 0.4547(18) 0.3993(3) 0.0530(8) Uiso 1.000000 GR . .
H40b H 0.54710(13) 0.5701(5) 0.3370(10) 0.0530(8) Uiso 1.000000 GR . .
H40c H 0.56214(9) 0.4219(15) 0.3197(8) 0.0530(8) Uiso 1.000000 GR . .
C13 C 0.67295(8) 1.3611(3) 0.66049(14) 0.0411(6) Uani 1.000000 . . .
H13 H 0.66587(8) 1.4147(3) 0.69878(14) 0.0494(8) Uiso 1.000000 R . .
C14 C 0.70808(8) 1.3563(3) 0.65135(16) 0.0465(7) Uani 1.000000 . . .
H14 H 0.72452(8) 1.4070(3) 0.68292(16) 0.0559(8) Uiso 1.000000 R . .
C38 C 0.73207(6) 0.5543(3) 0.42155(15) 0.0348(5) Uani 1.000000 . . .
H38a H 0.7260(3) 0.4734(6) 0.4490(8) 0.0521(8) Uiso 1.000000 GR . .
H38b H 0.7291(4) 0.5325(13) 0.3694(2) 0.0521(8) Uiso 1.000000 GR . .
H38c H 0.75604(7) 0.5794(8) 0.4374(10) 0.0521(8) Uiso 1.000000 GR . .
P1 P 0.580108(13) 0.73349(5) 0.53386(3) 0.01726(11) Uani 1.000000 . . .
N3 N 0.53423(19) 0.8813(7) 0.6075(3) 0.0268(13) Uani 0.500000 . P 1
C5 C 0.5515(3) 0.8258(13) 0.6786(7) 0.024(2) Uani 0.500000 . P 1
H5a H 0.5710(3) 0.8866(13) 0.6967(7) 0.028(3) Uiso 0.500000 R P 1
H5b H 0.5350(3) 0.8284(13) 0.7147(7) 0.028(3) Uiso 0.500000 R P 1
N5a N 0.51133(12) 0.7129(12) 0.5620(3) 0.0324(12) Uani 0.500000 . P 2
C3 C 0.59313(18) 0.6708(7) 0.6299(4) 0.0215(12) Uani 0.500000 . P 1
H3a H 0.60080(18) 0.5736(7) 0.6287(4) 0.0258(15) Uiso 0.500000 R P 1
H3b H 0.61266(18) 0.7267(7) 0.6530(4) 0.0258(15) Uiso 0.500000 R P 1
N4 N 0.5644(4) 0.6809(11) 0.6735(7) 0.0284(19) Uani 0.500000 . P 1
C6 C 0.5356(2) 0.5855(9) 0.6438(5) 0.0308(16) Uani 0.500000 . P 1
H6a H 0.5451(2) 0.4922(9) 0.6376(5) 0.037(2) Uiso 0.500000 R P 1
H6b H 0.5190(2) 0.5786(9) 0.6795(5) 0.037(2) Uiso 0.500000 R P 1
C2 C 0.55932(13) 0.8993(6) 0.5540(3) 0.0211(11) Uani 0.500000 . P 1
H2a H 0.57723(13) 0.9661(6) 0.5739(3) 0.0253(13) Uiso 0.500000 R P 1
H2b H 0.54727(13) 0.9381(6) 0.5082(3) 0.0253(13) Uiso 0.500000 R P 1
C4 C 0.54020(14) 0.6215(6) 0.5135(3) 0.0242(10) Uani 0.500000 . P 1
H4a H 0.52731(14) 0.6496(6) 0.4663(3) 0.0290(12) Uiso 0.500000 R P 1
H4b H 0.54715(14) 0.5239(6) 0.5094(3) 0.0290(12) Uiso 0.500000 R P 1
C7a C 0.5138(3) 0.8589(11) 0.5945(5) 0.0472(18) Uani 0.500000 . P 2
H7aa H 0.5089(3) 0.9271(11) 0.5546(5) 0.057(2) Uiso 0.500000 R P 2
H7ab H 0.4960(3) 0.8698(11) 0.6274(5) 0.057(2) Uiso 0.500000 R P 2
C2a C 0.57432(19) 0.9019(6) 0.5828(4) 0.0398(15) Uani 0.500000 . P 2
H2aa H 0.59655(19) 0.9302(6) 0.6103(4) 0.0477(18) Uiso 0.500000 R P 2
H2ab H 0.56705(19) 0.9748(6) 0.5465(4) 0.0477(18) Uiso 0.500000 R P 2
C4a C 0.53360(14) 0.6977(9) 0.5014(3) 0.0398(14) Uani 0.500000 . P 2
H4aa H 0.52543(14) 0.7624(9) 0.4615(3) 0.0477(17) Uiso 0.500000 R P 2
H4ab H 0.53127(14) 0.6027(9) 0.4817(3) 0.0477(17) Uiso 0.500000 R P 2
C3a C 0.5856(2) 0.6197(8) 0.6162(5) 0.0349(16) Uani 0.500000 . P 2
H3aa H 0.5855(2) 0.5221(8) 0.6005(5) 0.0419(19) Uiso 0.500000 R P 2
H3ab H 0.6082(2) 0.6390(8) 0.6450(5) 0.0419(19) Uiso 0.500000 R P 2
N3a N 0.5476(2) 0.8885(7) 0.6352(5) 0.0354(13) Uani 0.500000 . P 2
N5 N 0.51728(13) 0.6341(7) 0.5722(4) 0.0250(10) Uani 0.500000 . P 1
N4a N 0.5574(3) 0.6407(13) 0.6647(7) 0.030(2) Uani 0.500000 . P 2
C6a C 0.5226(2) 0.6138(9) 0.6220(6) 0.038(2) Uani 0.500000 . P 2
H6aa H 0.5053(2) 0.6145(9) 0.6564(6) 0.045(2) Uiso 0.500000 R P 2
H6ab H 0.5227(2) 0.5199(9) 0.6010(6) 0.045(2) Uiso 0.500000 R P 2
C5a C 0.5571(3) 0.7812(12) 0.6904(9) 0.029(2) Uani 0.500000 . P 2
H5aa H 0.5803(3) 0.8032(12) 0.7157(9) 0.035(3) Uiso 0.500000 R P 2
H5ab H 0.5409(3) 0.7867(12) 0.7270(9) 0.035(3) Uiso 0.500000 R P 2
C7 C 0.50595(15) 0.7803(11) 0.5793(4) 0.0282(14) Uani 0.500000 . P 1
H7a H 0.48819(15) 0.7824(11) 0.6126(4) 0.0338(16) Uiso 0.500000 R P 1
H7b H 0.49507(15) 0.8125(11) 0.5310(4) 0.0338(16) Uiso 0.500000 R P 1

loop_
_atom_site_aniso_label
_atom_site_aniso_U_11
_atom_site_aniso_U_22
_atom_site_aniso_U_33
_atom_site_aniso_U_12
_atom_site_aniso_U_13
_atom_site_aniso_U_23
Ru1 0.01697(8) 0.01415(8) 0.01518(8) 0.00031(5) 0.00317(5) -0.00045(5)
S2 0.0230(2) 0.0235(3) 0.0252(3) 0.00599(19) 0.00693(19) 0.0075(2)
S1 0.0207(2) 0.0179(2) 0.0267(3) 0.00035(18) -0.00102(19) -0.00388(19)
N2 0.0277(9) 0.0158(8) 0.0201(8) 0.0010(7) 0.0037(7) 0.0027(7)
O1 0.0257(8) 0.0373(9) 0.0303(8) -0.0029(7) -0.0031(6) 0.0086(7)
O2 0.0366(9) 0.0351(9) 0.0414(10) 0.0189(7) 0.0201(8) 0.0134(8)
N1 0.0487(12) 0.0166(9) 0.0270(10) -0.0000(8) 0.0055(9) -0.0002(7)
O3 0.0684(15) 0.0647(15) 0.0764(17) 0.0322(12) 0.0458(14) 0.0247(13)
C26 0.0305(11) 0.0199(10) 0.0158(9) 0.0036(8) 0.0017(8) 0.0021(8)
C32 0.0272(11) 0.0140(9) 0.0283(11) 0.0006(8) 0.0071(9) -0.0062(8)
C34 0.0216(10) 0.0207(10) 0.0245(10) 0.0040(8) 0.0091(8) -0.0052(8)
C1 0.0272(10) 0.0194(10) 0.0210(10) 0.0003(8) 0.0083(8) 0.0005(8)
C21 0.0246(10) 0.0201(10) 0.0197(10) 0.0051(8) 0.0049(8) 0.0048(8)
C23 0.0442(14) 0.0303(12) 0.0272(12) -0.0121(10) 0.0089(10) -0.0041(10)
C22 0.0459(14) 0.0238(11) 0.0266(12) 0.0003(10) 0.0159(10) -0.0043(9)
C31 0.0260(11) 0.0221(10) 0.0263(11) 0.0026(8) 0.0019(8) -0.0128(9)
C24 0.0242(11) 0.0371(12) 0.0210(10) 0.0003(9) 0.0023(8) 0.0045(9)
C35 0.0290(11) 0.0282(11) 0.0184(10) 0.0041(9) 0.0103(8) -0.0026(9)
C37 0.0219(10) 0.0257(11) 0.0326(12) 0.0023(9) 0.0062(9) -0.0030(9)
C27 0.0328(13) 0.0570(17) 0.0368(14) -0.0076(12) 0.0099(11) 0.0049(12)
C25 0.0329(11) 0.0280(11) 0.0176(10) 0.0094(9) 0.0070(8) 0.0024(8)
C15 0.0466(16) 0.0282(14) 0.0646(19) 0.0005(11) 0.0023(14) -0.0056(13)
C39 0.0269(12) 0.0321(13) 0.0474(15) -0.0021(10) 0.0125(10) 0.0011(11)
C33 0.0232(10) 0.0166(9) 0.0234(10) 0.0054(8) 0.0028(8) -0.0027(8)
C16 0.0515(16) 0.0214(12) 0.0461(15) -0.0003(11) 0.0104(12) -0.0079(11)
C36 0.0305(11) 0.0316(12) 0.0162(10) 0.0065(9) 0.0024(8) -0.0073(9)
C11 0.0476(14) 0.0138(10) 0.0288(12) -0.0018(9) 0.0051(10) 0.0018(9)
C12 0.0515(15) 0.0205(11) 0.0266(12) 0.0000(10) 0.0077(10) 0.0021(9)
C40 0.0292(12) 0.0311(13) 0.0438(14) -0.0009(10) -0.0026(10) -0.0167(11)
C13 0.0689(19) 0.0250(12) 0.0280(12) 0.0023(12) 0.0008(12) -0.0023(10)
C14 0.0594(18) 0.0262(13) 0.0488(16) -0.0004(12) -0.0125(13) -0.0055(12)
C38 0.0229(11) 0.0327(13) 0.0502(15) 0.0041(10) 0.0108(10) -0.0050(11)
P1 0.0164(2) 0.0182(2) 0.0175(2) -0.00039(18) 0.00345(18) -0.00163(18)
N3 0.012(3) 0.048(3) 0.019(3) 0.009(3) 0.001(2) -0.006(2)
C5 0.021(4) 0.030(6) 0.021(6) -0.002(4) 0.005(3) -0.009(5)
N5a 0.014(2) 0.053(5) 0.031(3) -0.001(3) 0.0034(18) -0.006(4)
C3 0.025(3) 0.020(3) 0.020(3) -0.003(2) 0.006(2) 0.002(2)
N4 0.031(4) 0.028(6) 0.029(3) -0.017(4) 0.013(3) 0.001(4)
C6 0.025(4) 0.035(4) 0.035(4) -0.003(4) 0.016(3) 0.002(3)
C2 0.017(2) 0.025(2) 0.020(2) 0.004(2) -0.0003(18) -0.0047(19)
C4 0.022(2) 0.026(3) 0.025(2) -0.002(2) 0.0030(19) -0.009(2)
C7a 0.045(5) 0.048(5) 0.055(5) 0.028(4) 0.032(4) 0.009(4)
C2a 0.051(4) 0.023(3) 0.054(4) -0.001(3) 0.037(3) -0.003(3)
C4a 0.017(2) 0.074(5) 0.027(3) -0.002(3) 0.001(2) -0.012(3)
C3a 0.040(4) 0.030(4) 0.037(4) 0.009(3) 0.014(3) 0.012(3)
N3a 0.040(4) 0.030(3) 0.042(4) 0.009(3) 0.024(3) 0.001(3)
N5 0.019(2) 0.028(3) 0.028(3) -0.004(2) 0.005(2) -0.001(3)
N4a 0.029(7) 0.026(6) 0.040(5) -0.006(4) 0.019(4) 0.011(4)
C6a 0.027(4) 0.036(4) 0.053(7) -0.014(3) 0.018(4) -0.009(4)
C5a 0.028(5) 0.036(7) 0.025(4) -0.007(4) 0.009(3) -0.002(5)
C7 0.015(3) 0.029(4) 0.041(4) 0.007(3) 0.004(2) -0.011(3)

loop_
_atom_type_symbol
_atom_type_scat_dispersion_real
_atom_type_scat_dispersion_imag
_atom_type_scat_Cromer_Mann_a1
_atom_type_scat_Cromer_Mann_a2
_atom_type_scat_Cromer_Mann_a3
_atom_type_scat_Cromer_Mann_a4
_atom_type_scat_Cromer_Mann_b1
_atom_type_scat_Cromer_Mann_b2
_atom_type_scat_Cromer_Mann_b3
_atom_type_scat_Cromer_Mann_b4
_atom_type_scat_Cromer_Mann_c
_atom_type_scat_source
_atom_type_scat_dispersion_source
C 0.01788 0.00908 2.31000 1.02000 1.58860 0.86500 20.84390 10.20750 0.56870 51.65120 0.21560 'International Tables Volume C Table 6.1.1.4 (pp. 500-502)' 'Brennan, Cowan, Rev. Sci. Instrum., 1992, 63, 850'
H 0.00000 0.00000 0.49300 0.32291 0.14019 0.04081 10.51090 26.12570 3.14236 57.79970 0.00304 'International Tables Volume C Table 6.1.1.4 (pp. 500-502)' 'Brennan, Cowan, Rev. Sci. Instrum., 1992, 63, 850'
N 0.03110 0.01806 12.21260 3.13220 2.01250 1.16630 0.00570 9.89330 28.99750 0.58260 -11.52900 'International Tables Volume C Table 6.1.1.4 (pp. 500-502)' 'Brennan, Cowan, Rev. Sci. Instrum., 1992, 63, 850'
O 0.04960 0.03234 3.04850 2.28680 1.54630 0.86700 13.27710 5.70110 0.32390 32.90890 0.25080 'International Tables Volume C Table 6.1.1.4 (pp. 500-502)' 'Brennan, Cowan, Rev. Sci. Instrum., 1992, 63, 850'
P 0.29730 0.43501 6.43450 4.17910 1.78000 1.49080 1.90670 27.15700 0.52600 68.16450 1.11490 'International Tables Volume C Table 6.1.1.4 (pp. 500-502)' 'Brennan, Cowan, Rev. Sci. Instrum., 1992, 63, 850'
Ru 0.07671 3.30287 19.26740 12.91820 4.86337 1.56756 0.80852 8.43467 24.79970 94.29280 5.37874 'International Tables Volume C Table 6.1.1.4 (pp. 500-502)' 'Brennan, Cowan, Rev. Sci. Instrum., 1992, 63, 850'
S 0.33376 0.55840 6.90530 5.20340 1.43790 1.58630 1.46790 22.21510 0.25360 56.17200 0.86690 'International Tables Volume C Table 6.1.1.4 (pp. 500-502)' 'Brennan, Cowan, Rev. Sci. Instrum., 1992, 63, 850'

loop_
_geom_angle_atom_site_label_1
_geom_angle_atom_site_label_2
_geom_angle_atom_site_label_3
_geom_angle
_geom_angle_site_symmetry_1
_geom_angle_site_symmetry_3
_geom_angle_publ_flag
N2 Ru1 S1 67.59(5) . . ?
C32 Ru1 S1 129.37(6) . . ?
C32 Ru1 N2 162.57(7) . . ?
C34 Ru1 S1 91.60(5) . . ?
C34 Ru1 N2 120.68(7) . . ?
C34 Ru1 C32 67.62(8) . . ?
C31 Ru1 S1 166.16(6) . . ?
C31 Ru1 N2 125.99(7) . . ?
C31 Ru1 C32 37.40(8) . . ?
C31 Ru1 C34 79.00(8) . . ?
C35 Ru1 S1 111.67(6) . . ?
C35 Ru1 N2 99.83(7) . . ?
C35 Ru1 C32 78.44(8) . . ?
C35 Ru1 C34 36.02(8) . . ?
C35 Ru1 C31 66.02(8) . . ?
C33 Ru1 S1 98.68(6) . . ?
C33 Ru1 N2 156.30(7) . . ?
C33 Ru1 C32 37.88(8) . . ?
C33 Ru1 C34 37.64(8) . . ?
C33 Ru1 C31 67.69(8) . . ?
C33 Ru1 C35 66.32(8) . . ?
C36 Ru1 S1 146.93(6) . . ?
C36 Ru1 N2 101.58(8) . . ?
C36 Ru1 C32 66.48(8) . . ?
C36 Ru1 C34 66.42(8) . . ?
C36 Ru1 C31 36.25(8) . . ?
C36 Ru1 C35 37.07(8) . . ?
C36 Ru1 C33 79.18(8) . . ?
P1 Ru1 S1 85.212(18) . . ?
P1 Ru1 N2 84.92(5) . . ?
P1 Ru1 C32 92.13(6) . . ?
P1 Ru1 C34 150.68(6) . . ?
P1 Ru1 C31 97.97(6) . . ?
P1 Ru1 C35 163.05(6) . . ?
P1 Ru1 C33 114.07(6) . . ?
P1 Ru1 C36 126.12(6) . . ?
O1 S2 N2 106.85(9) . . ?
O2 S2 N2 111.38(10) . . ?
O2 S2 O1 117.63(11) . . ?
C21 S2 N2 104.72(9) . . ?
C21 S2 O1 107.96(10) . . ?
C21 S2 O2 107.51(10) . . ?
C1 S1 Ru1 83.33(7) . . ?
S2 N2 Ru1 131.67(10) . . ?
C1 N2 Ru1 104.16(13) . . ?
C1 N2 S2 121.42(14) . . ?
C11 N1 C1 121.1(2) . . ?
H3d O3 H3c 104.5 . . ?
C21 C26 H26 120.32(13) . . ?
C25 C26 H26 120.32(13) . . ?
C25 C26 C21 119.4(2) . . ?
H32 C32 Ru1 127.21(6) . . ?
C31 C32 Ru1 74.65(12) . . ?
C31 C32 H32 119.45(12) . . ?
C33 C32 Ru1 70.73(12) . . ?
C33 C32 H32 119.45(12) . . ?
C33 C32 C31 121.1(2) . . ?
C35 C34 Ru1 71.88(11) . . ?
C37 C34 Ru1 129.14(14) . . ?
C37 C34 C35 122.46(19) . . ?
C33 C34 Ru1 67.89(11) . . ?
C33 C34 C35 117.93(19) . . ?
C33 C34 C37 119.54(19) . . ?
N2 C1 S1 104.90(14) . . ?
N1 C1 S1 130.06(18) . . ?
N1 C1 N2 124.9(2) . . ?
C26 C21 S2 120.16(17) . . ?
C22 C21 S2 119.42(16) . . ?
C22 C21 C26 120.4(2) . . ?
C22 C23 H23 119.40(14) . . ?
C24 C23 H23 119.40(14) . . ?
C24 C23 C22 121.2(2) . . ?
C23 C22 C21 119.6(2) . . ?
H22 C22 C21 120.19(13) . . ?
H22 C22 C23 120.19(14) . . ?
C32 C31 Ru1 67.95(11) . . ?
C36 C31 Ru1 70.17(12) . . ?
C36 C31 C32 117.35(19) . . ?
C40 C31 Ru1 134.22(15) . . ?
C40 C31 C32 122.1(2) . . ?
C40 C31 C36 120.5(2) . . ?
C27 C24 C23 120.5(2) . . ?
C25 C24 C23 118.4(2) . . ?
C25 C24 C27 121.1(2) . . ?
C34 C35 Ru1 72.10(11) . . ?
H35 C35 Ru1 130.97(6) . . ?
H35 C35 C34 119.46(12) . . ?
C36 C35 Ru1 70.27(11) . . ?
C36 C35 C34 121.1(2) . . ?
C36 C35 H35 119.46(13) . . ?
H37 C37 C34 107.47(12) . . ?
C39 C37 C34 113.35(19) . . ?
C39 C37 H37 107.47(13) . . ?
C38 C37 C34 109.09(18) . . ?
C38 C37 H37 107.47(14) . . ?
C38 C37 C39 111.72(19) . . ?
H27a C27 C24 109.5 . . ?
H27b C27 C24 109.5 . . ?
H27b C27 H27a 109.5 . . ?
H27c C27 C24 109.5 . . ?
H27c C27 H27a 109.5 . . ?
H27c C27 H27b 109.5 . . ?
C24 C25 C26 121.0(2) . . ?
H25 C25 C26 119.49(13) . . ?
H25 C25 C24 119.49(13) . . ?
C16 C15 H15 119.79(17) . . ?
C14 C15 H15 119.79(18) . . ?
C14 C15 C16 120.4(3) . . ?
H39a C39 C37 109.5 . . ?
H39b C39 C37 109.5 . . ?
H39b C39 H39a 109.5 . . ?
H39c C39 C37 109.5 . . ?
H39c C39 H39a 109.5 . . ?
H39c C39 H39b 109.5 . . ?
C32 C33 Ru1 71.38(12) . . ?
C34 C33 Ru1 74.47(11) . . ?
C34 C33 C32 120.61(19) . . ?
H33 C33 Ru1 126.33(5) . . ?
H33 C33 C32 119.69(12) . . ?
H33 C33 C34 119.69(12) . . ?
H16 C16 C15 119.61(17) . . ?
C11 C16 C15 120.8(3) . . ?
C11 C16 H16 119.61(15) . . ?
C31 C36 Ru1 73.58(12) . . ?
C35 C36 Ru1 72.66(12) . . ?
C35 C36 C31 121.6(2) . . ?
H36 C36 Ru1 126.55(6) . . ?
H36 C36 C31 119.18(13) . . ?
H36 C36 C35 119.18(13) . . ?
C16 C11 N1 121.8(2) . . ?
C12 C11 N1 119.2(2) . . ?
C12 C11 C16 118.7(2) . . ?
H12 C12 C11 119.99(15) . . ?
C13 C12 C11 120.0(3) . . ?
C13 C12 H12 119.99(16) . . ?
H40a C40 C31 109.5 . . ?
H40b C40 C31 109.5 . . ?
H40b C40 H40a 109.5 . . ?
H40c C40 C31 109.5 . . ?
H40c C40 H40a 109.5 . . ?
H40c C40 H40b 109.5 . . ?
H13 C13 C12 119.59(16) . . ?
C14 C13 C12 120.8(3) . . ?
C14 C13 H13 119.59(16) . . ?
C13 C14 C15 119.2(3) . . ?
H14 C14 C15 120.39(18) . . ?
H14 C14 C13 120.39(16) . . ?
H38a C38 C37 109.5 . . ?
H38b C38 C37 109.5 . . ?
H38b C38 H38a 109.5 . . ?
H38c C38 C37 109.5 . . ?
H38c C38 H38a 109.5 . . ?
H38c C38 H38b 109.5 . . ?
C3 P1 Ru1 118.0(2) . . ?
C2 P1 Ru1 120.50(17) . . ?
C2 P1 C3 99.3(3) . . ?
C4 P1 Ru1 118.62(15) . . ?
C4 P1 C3 96.8(3) . . ?
C4 P1 C2 99.2(2) . . ?
C2a P1 Ru1 117.62(17) . . ?
C2a P1 C3 82.0(3) . . ?
C2a P1 C2 22.7(2) . . ?
C2a P1 C4 116.0(3) . . ?
C4a P1 Ru1 120.99(17) . . ?
C4a P1 C3 112.0(3) . . ?
C4a P1 C2 77.8(3) . . ?
C4a P1 C4 24.5(2) . . ?
C4a P1 C2a 98.0(3) . . ?
C3a P1 Ru1 119.3(2) . . ?
C3a P1 C3 18.8(2) . . ?
C3a P1 C2 110.6(3) . . ?
C3a P1 C4 80.2(3) . . ?
C3a P1 C2a 97.2(3) . . ?
C3a P1 C4a 98.9(3) . . ?
C2 N3 C5 111.2(7) . . ?
C7 N3 C5 107.2(7) . . ?
C7 N3 C2 111.3(5) . . ?
H5a C5 N3 108.9(6) . . ?
H5b C5 N3 108.9(6) . . ?
H5b C5 H5a 107.7 . . ?
N4 C5 N3 113.4(10) . . ?
N4 C5 H5a 108.9(7) . . ?
N4 C5 H5b 108.9(7) . . ?
C4a N5a C7a 111.5(6) . . ?
C6a N5a C7a 107.6(6) . . ?
C6a N5a C4a 110.2(7) . . ?
H3a C3 P1 109.4(2) . . ?
H3b C3 P1 109.38(18) . . ?
H3b C3 H3a 108.0 . . ?
N4 C3 P1 111.3(7) . . ?
N4 C3 H3a 109.4(5) . . ?
N4 C3 H3b 109.4(5) . . ?
C3 N4 C5 112.8(9) . . ?
C6 N4 C5 110.6(12) . . ?
C6 N4 C3 110.6(8) . . ?
H6a C6 N4 109.1(7) . . ?
H6b C6 N4 109.1(6) . . ?
H6b C6 H6a 107.9 . . ?
N5 C6 N4 112.4(9) . . ?
N5 C6 H6a 109.1(4) . . ?
N5 C6 H6b 109.1(3) . . ?
N3 C2 P1 112.1(4) . . ?
H2a C2 P1 109.19(16) . . ?
H2a C2 N3 109.2(3) . . ?
H2b C2 P1 109.19(16) . . ?
H2b C2 N3 109.2(3) . . ?
H2b C2 H2a 107.9 . . ?
H4a C4 P1 109.32(18) . . ?
H4b C4 P1 109.32(17) . . ?
H4b C4 H4a 108.0 . . ?
N5 C4 P1 111.5(3) . . ?
N5 C4 H4a 109.3(4) . . ?
N5 C4 H4b 109.3(4) . . ?
H7aa C7a N5a 109.0(4) . . ?
H7ab C7a N5a 109.0(4) . . ?
H7ab C7a H7aa 107.8 . . ?
N3a C7a N5a 112.8(6) . . ?
N3a C7a H7aa 109.0(5) . . ?
N3a C7a H7ab 109.0(4) . . ?
H2aa C2a P1 109.3(2) . . ?
H2ab C2a P1 109.3(2) . . ?
H2ab C2a H2aa 108.0 . . ?
N3a C2a P1 111.5(4) . . ?
N3a C2a H2aa 109.3(5) . . ?
N3a C2a H2ab 109.3(4) . . ?
N5a C4a P1 112.2(4) . . ?
H4aa C4a P1 109.2(2) . . ?
H4aa C4a N5a 109.2(5) . . ?
H4ab C4a P1 109.2(3) . . ?
H4ab C4a N5a 109.2(5) . . ?
H4ab C4a H4aa 107.9 . . ?
H3aa C3a P1 109.1(2) . . ?
H3ab C3a P1 109.1(3) . . ?
H3ab C3a H3aa 107.8 . . ?
N4a C3a P1 112.7(7) . . ?
N4a C3a H3aa 109.1(5) . . ?
N4a C3a H3ab 109.1(5) . . ?
C2a N3a C7a 110.0(7) . . ?
C5a N3a C7a 110.4(8) . . ?
C5a N3a C2a 111.7(8) . . ?
C4 N5 C6 110.4(5) . . ?
C7 N5 C6 109.5(5) . . ?
C7 N5 C4 110.8(6) . . ?
C6a N4a C3a 110.3(9) . . ?
C5a N4a C3a 111.0(8) . . ?
C5a N4a C6a 106.7(11) . . ?
N4a C6a N5a 116.1(8) . . ?
H6aa C6a N5a 108.3(4) . . ?
H6aa C6a N4a 108.3(6) . . ?
H6ab C6a N5a 108.3(5) . . ?
H6ab C6a N4a 108.3(7) . . ?
H6ab C6a H6aa 107.4 . . ?
N4a C5a N3a 116.7(12) . . ?
H5aa C5a N3a 108.1(7) . . ?
H5aa C5a N4a 108.1(7) . . ?
H5ab C5a N3a 108.1(6) . . ?
H5ab C5a N4a 108.1(8) . . ?
H5ab C5a H5aa 107.3 . . ?
N5 C7 N3 115.3(5) . . ?
H7a C7 N3 108.5(4) . . ?
H7a C7 N5 108.5(3) . . ?
H7b C7 N3 108.5(4) . . ?
H7b C7 N5 108.5(4) . . ?
H7b C7 H7a 107.5 . . ?

loop_
_geom_bond_atom_site_label_1
_geom_bond_atom_site_label_2
_geom_bond_distance
_geom_bond_site_symmetry_2
_geom_bond_publ_flag
Ru1 S1 2.3893(5) . ?
Ru1 N2 2.1129(17) . ?
Ru1 C32 2.185(2) . ?
Ru1 C34 2.2636(19) . ?
Ru1 C31 2.273(2) . ?
Ru1 C35 2.261(2) . ?
Ru1 C33 2.177(2) . ?
Ru1 C36 2.229(2) . ?
Ru1 P1 2.3008(5) . ?
S2 N2 1.6142(17) . ?
S2 O1 1.4356(17) . ?
S2 O2 1.4395(17) . ?
S2 C21 1.768(2) . ?
S1 C1 1.766(2) . ?
N2 C1 1.393(3) . ?
N1 C1 1.278(3) . ?
N1 C11 1.410(3) . ?
O3 H3c 0.8497 . ?
O3 H3d 0.8499 . ?
C26 H26 0.9300 . ?
C26 C21 1.389(3) . ?
C26 C25 1.385(3) . ?
C32 H32 0.9300 . ?
C32 C31 1.432(3) . ?
C32 C33 1.416(3) . ?
C34 C35 1.399(3) . ?
C34 C37 1.514(3) . ?
C34 C33 1.435(3) . ?
C21 C22 1.380(3) . ?
C23 H23 0.9300 . ?
C23 C22 1.383(3) . ?
C23 C24 1.387(3) . ?
C22 H22 0.9300 . ?
C31 C36 1.401(3) . ?
C31 C40 1.500(3) . ?
C24 C27 1.504(3) . ?
C24 C25 1.392(3) . ?
C35 H35 0.9300 . ?
C35 C36 1.428(3) . ?
C37 H37 0.9800 . ?
C37 C39 1.526(3) . ?
C37 C38 1.535(3) . ?
C27 H27a 0.9600 . ?
C27 H27b 0.9600 . ?
C27 H27c 0.9600 . ?
C25 H25 0.9300 . ?
C15 H15 0.9300 . ?
C15 C16 1.389(4) . ?
C15 C14 1.385(4) . ?
C39 H39a 0.9600 . ?
C39 H39b 0.9600 . ?
C39 H39c 0.9600 . ?
C33 H33 0.9300 . ?
C16 H16 0.9300 . ?
C16 C11 1.387(4) . ?
C36 H36 0.9300 . ?
C11 C12 1.403(3) . ?
C12 H12 0.9300 . ?
C12 C13 1.389(4) . ?
C40 H40a 0.9600 . ?
C40 H40b 0.9600 . ?
C40 H40c 0.9600 . ?
C13 H13 0.9300 . ?
C13 C14 1.385(4) . ?
C14 H14 0.9300 . ?
C38 H38a 0.9600 . ?
C38 H38b 0.9600 . ?
C38 H38c 0.9600 . ?
P1 C3 1.846(7) . ?
P1 C2 1.824(5) . ?
P1 C4 1.865(5) . ?
P1 C2a 1.856(6) . ?
P1 C4a 1.841(5) . ?
P1 C3a 1.833(8) . ?
N3 C5 1.469(10) . ?
N3 C2 1.465(8) . ?
N3 C7 1.489(8) . ?
C5 H5a 0.9700 . ?
C5 H5b 0.9700 . ?
C5 N4 1.470(18) . ?
N5a C7a 1.504(11) . ?
N5a C4a 1.486(8) . ?
N5a C6a 1.461(11) . ?
C3 H3a 0.9700 . ?
C3 H3b 0.9700 . ?
C3 N4 1.445(16) . ?
N4 C6 1.476(9) . ?
C6 H6a 0.9700 . ?
C6 H6b 0.9700 . ?
C6 N5 1.470(8) . ?
C2 H2a 0.9700 . ?
C2 H2b 0.9700 . ?
C4 H4a 0.9700 . ?
C4 H4b 0.9700 . ?
C4 N5 1.473(7) . ?
C7a H7aa 0.9700 . ?
C7a H7ab 0.9700 . ?
C7a N3a 1.438(12) . ?
C2a H2aa 0.9700 . ?
C2a H2ab 0.9700 . ?
C2a N3a 1.493(8) . ?
C4a H4aa 0.9700 . ?
C4a H4ab 0.9700 . ?
C3a H3aa 0.9700 . ?
C3a H3ab 0.9700 . ?
C3a N4a 1.495(16) . ?
N3a C5a 1.441(10) . ?
N5 C7 1.465(9) . ?
N4a C6a 1.480(13) . ?
N4a C5a 1.414(15) . ?
C6a H6aa 0.9700 . ?
C6a H6ab 0.9700 . ?
C5a H5aa 0.9700 . ?
C5a H5ab 0.9700 . ?
C7 H7a 0.9700 . ?
C7 H7b 0.9700 . ?

loop_
_geom_torsion_atom_site_label_1
_geom_torsion_atom_site_label_2
_geom_torsion_atom_site_label_3
_geom_torsion_atom_site_label_4
_geom_torsion
_geom_torsion_site_symmetry_1
_geom_torsion_site_symmetry_2
_geom_torsion_site_symmetry_3
_geom_torsion_site_symmetry_4
_geom_torsion_publ_flag
Ru1 N2 S2 O1 19.55(15) . . . . ?
Ru1 N2 S2 O2 149.27(13) . . . . ?
Ru1 N2 S2 C21 -94.82(14) . . . . ?
Ru1 N2 C1 S1 -1.33(9) . . . . ?
Ru1 N2 C1 N1 -178.17(14) . . . . ?
Ru1 C32 C31 C36 51.58(13) . . . . ?
Ru1 C32 C31 C40 -129.37(12) . . . . ?
Ru1 C32 C33 C34 -58.16(13) . . . . ?
Ru1 C34 C35 C36 -52.49(14) . . . . ?
Ru1 C34 C37 C39 -75.9(2) . . . . ?
Ru1 C34 C37 C38 158.9(2) . . . . ?
Ru1 C34 C33 C32 56.68(13) . . . . ?
Ru1 C31 C32 C33 -55.58(13) . . . . ?
Ru1 C31 C36 C35 56.87(14) . . . . ?
Ru1 C35 C34 C37 -125.38(11) . . . . ?
Ru1 C35 C34 C33 51.56(13) . . . . ?
Ru1 C35 C36 C31 -57.30(14) . . . . ?
Ru1 C33 C32 C31 57.43(13) . . . . ?
Ru1 C33 C34 C35 -53.47(13) . . . . ?
Ru1 C33 C34 C37 123.57(11) . . . . ?
Ru1 C36 C31 C32 -50.53(13) . . . . ?
Ru1 C36 C31 C40 130.40(12) . . . . ?
Ru1 C36 C35 C34 53.31(14) . . . . ?
S2 N2 C1 S1 -164.59(14) . . . . ?
S2 N2 C1 N1 18.6(2) . . . . ?
S2 C21 C26 C25 -175.87(16) . . . . ?
S2 C21 C22 C23 177.12(19) . . . . ?
S1 C1 N1 C11 10.2(2) . . . . ?
N2 C1 N1 C11 -173.8(2) . . . . ?
N1 C11 C16 C15 172.7(2) . . . . ?
N1 C11 C12 C13 -172.8(2) . . . . ?
C26 C21 C22 C23 -0.5(2) . . . . ?
C26 C25 C24 C23 0.6(3) . . . . ?
C26 C25 C24 C27 -176.9(2) . . . . ?
C32 C31 C36 C35 6.3(2) . . . . ?
C32 C33 C34 C35 3.2(2) . . . . ?
C32 C33 C34 C37 -179.76(18) . . . . ?
C34 C35 C36 C31 -4.0(2) . . . . ?
C21 C22 C23 C24 -0.7(3) . . . . ?
C15 C16 C11 C12 -0.7(3) . . . . ?
C15 C14 C13 C12 -0.6(3) . . . . ?
C16 C11 C12 C13 0.7(3) . . . . ?
C11 C12 C13 C14 -0.1(3) . . . . ?
P1 C3 N4 C5 -59.7(7) . . . . ?
P1 C3 N4 C6 64.8(6) . . . . ?
P1 C2 N3 C5 60.2(7) . . . . ?
P1 C2 N3 C7 -59.3(5) . . . . ?
P1 C4 N5 C6 -61.8(5) . . . . ?
P1 C4 N5 C7 59.6(4) . . . . ?
P1 C2a N3a C7a -64.1(6) . . . . ?
P1 C2a N3a C5a 58.9(8) . . . . ?
P1 C4a N5a C7a 59.2(7) . . . . ?
P1 C4a N5a C6a -60.3(6) . . . . ?
P1 C3a N4a C6a 58.0(7) . . . . ?
P1 C3a N4a C5a -60.1(8) . . . . ?
N3 C5 N4 C3 67.7(11) . . . . ?
N3 C5 N4 C6 -56.7(10) . . . . ?
N3 C7 N5 C6 55.1(6) . . . . ?
N3 C7 N5 C4 -66.9(6) . . . . ?
C5 N4 C6 N5 54.8(11) . . . . ?
N5a C7a N3a C2a 70.5(6) . . . . ?
N5a C7a N3a C5a -53.3(8) . . . . ?
N5a C6a N4a C3a -66.4(8) . . . . ?
N5a C6a N4a C5a 54.3(10) . . . . ?
C3 N4 C6 N5 -70.9(10) . . . . ?
N4 C6 N5 C4 68.9(8) . . . . ?
N4 C6 N5 C7 -53.2(8) . . . . ?
C7a N3a C5a N4a 56.4(8) . . . . ?
C2a N3a C5a N4a -66.4(8) . . . . ?
C3a N4a C5a N3a 66.1(10) . . . . ?
N3a C5a N4a C6a -54.1(12) . . . . ?

loop_
_smtbx_masks_void_nr
_smtbx_masks_void_average_x
_smtbx_masks_void_average_y
_smtbx_masks_void_average_z
_smtbx_masks_void_volume
_smtbx_masks_void_count_electrons
_smtbx_masks_void_content
1 0.000 0.287 0.250 86.6 30.3 '2 Methanol'
2 0.000 0.713 0.750 86.6 30.3 '2 Methanol'
3 0.500 0.213 0.750 86.6 30.3 '2 Methanol'
4 0.500 0.787 0.250 86.6 30.3 '2 Methanol'
